data_7040392
loop_
_publ_author_name
'Kuei, Chu-Yun'
'Liu, Shih-Hung'
'Chou, Pi-Tai'
'Lee, Gene-Hsiang'
'Chi, Yun'

_publ_section_title
;
 Room temperature blue phosphorescence: a combined experimental and
 theoretical study on the bis-tridentate Ir(iii) metal complexes.
;
_journal_issue 39
_journal_name_full 'Dalton transactions (Cambridge, England : 2003)'
_journal_page_first 15364
_journal_paper_doi 10.1039/c6dt02611g
_journal_volume 45
_journal_year 2016
_chemical_formula_moiety 'C35 H37 F9 Ir N9 O3'
_chemical_formula_sum 'C35 H37 F9 Ir N9 O3'
_chemical_formula_weight 994.94
_chemical_name_systematic
; 
 ? 
;
_space_group_IT_number 19
_symmetry_cell_setting orthorhombic
_symmetry_space_group_name_Hall 'P 2ac 2ab'
_symmetry_space_group_name_H-M 'P 21 21 21'
_atom_sites_solution_hydrogens geom
_atom_sites_solution_primary direct
_atom_sites_solution_secondary difmap
_audit_creation_method SHELXL-97
_audit_update_record
;
2016-06-30 deposited with the CCDC.
2016-08-18 downloaded from the CCDC.
;
_cell_angle_alpha 90.00
_cell_angle_beta 90.00
_cell_angle_gamma 90.00
_cell_formula_units_Z 4
_cell_length_a 12.5748(6)
_cell_length_b 13.2268(6)
_cell_length_c 23.0171(11)
_cell_measurement_reflns_used 5891
_cell_measurement_temperature 150(2)
_cell_measurement_theta_max 23.36
_cell_measurement_theta_min 2.40
_cell_volume 3828.3(3)
_computing_cell_refinement 'Bruker SAINT'
_computing_data_collection 'Bruker SMART'
_computing_data_reduction 'Bruker SAINT'
_computing_molecular_graphics 'Bruker SHELXTL'
_computing_publication_material 'Bruker SHELXTL'
_computing_structure_refinement 'SHELXL-97 (Sheldrick, 2008)'
_computing_structure_solution 'SHELXS-97 (Sheldrick, 2008)'
_diffrn_ambient_temperature 150(2)
_diffrn_measured_fraction_theta_full 1.000
_diffrn_measured_fraction_theta_max 1.000
_diffrn_measurement_device_type 'BRUKER SMART APEXCCD area detector'
_diffrn_measurement_method 'omega scans'
_diffrn_radiation_monochromator graphite
_diffrn_radiation_source 'fine-focus sealed tube'
_diffrn_radiation_type MoK\a
_diffrn_radiation_wavelength 0.71073
_diffrn_reflns_av_R_equivalents 0.0529
_diffrn_reflns_av_sigmaI/netI 0.0584
_diffrn_reflns_limit_h_max 16
_diffrn_reflns_limit_h_min -16
_diffrn_reflns_limit_k_max 17
_diffrn_reflns_limit_k_min -16
_diffrn_reflns_limit_l_max 28
_diffrn_reflns_limit_l_min -29
_diffrn_reflns_number 25014
_diffrn_reflns_theta_full 27.49
_diffrn_reflns_theta_max 27.49
_diffrn_reflns_theta_min 1.77
_exptl_absorpt_coefficient_mu 3.580
_exptl_absorpt_correction_T_max 0.7627
_exptl_absorpt_correction_T_min 0.3285
_exptl_absorpt_correction_type multi-scan
_exptl_absorpt_process_details 'SADABS (BRUKER, 2001)'
_exptl_crystal_colour light-yellow
_exptl_crystal_density_diffrn 1.726
_exptl_crystal_density_meas ?
_exptl_crystal_density_method 'not measured'
_exptl_crystal_description needle
_exptl_crystal_F_000 1968
_exptl_crystal_size_max 0.40
_exptl_crystal_size_mid 0.16
_exptl_crystal_size_min 0.08
_refine_diff_density_max 1.231
_refine_diff_density_min -0.598
_refine_diff_density_rms 0.106
_refine_ls_abs_structure_details 'Flack H D (1983), Acta Cryst. A39, 876-881'
_refine_ls_abs_structure_Flack -0.014(6)
_refine_ls_extinction_method none
_refine_ls_goodness_of_fit_ref 1.020
_refine_ls_hydrogen_treatment constr
_refine_ls_matrix_type full
_refine_ls_number_parameters 540
_refine_ls_number_reflns 8788
_refine_ls_number_restraints 42
_refine_ls_restrained_S_all 1.018
_refine_ls_R_factor_all 0.0388
_refine_ls_R_factor_gt 0.0339
_refine_ls_shift/su_max 0.008
_refine_ls_shift/su_mean 0.000
_refine_ls_structure_factor_coef Fsqd
_refine_ls_weighting_details 'calc w=1/[\s^2^(Fo^2^)+(0.0253P)^2^+0.0000P] where P=(Fo^2^+2Fc^2^)/3'
_refine_ls_weighting_scheme calc
_refine_ls_wR_factor_gt 0.0646
_refine_ls_wR_factor_ref 0.0662
_reflns_number_gt 8096
_reflns_number_total 8788
_reflns_threshold_expression >2sigma(I)
_cod_data_source_file c6dt02611g2.cif
_cod_data_source_block Complex_1
_cod_depositor_comments
;
The following automatic conversions were performed:

'_symmetry_cell_setting' value 'Orthorhombic' changed to
'orthorhombic' according to
/usr/data/users/saulius/crontab/automatic-downloads/rss-feeds/RSC/lib/dictionaries/cif_core.dic
dictionary named 'cif_core.dic' version 2.4.2 from 2011-04-26.

'_exptl_crystal_density_meas' value 'not_measured' was changed to '?'
- the value is perceived as not measured.

Automatic conversion script
Id: cif_fix_values 4268 2015-11-12 08:31:59Z antanas 

 Adding full bibliography for 7040392--7040394.cif.
;
_cod_original_sg_symbol_H-M P2(1)2(1)2(1)
_cod_database_code 7040392

loop_
_symmetry_equiv_pos_as_xyz
'x, y, z'
'-x+1/2, -y, z+1/2'
'-x, y+1/2, -z+1/2'
'x+1/2, -y+1/2, -z'

loop_
_atom_site_label
_atom_site_type_symbol
_atom_site_fract_x
_atom_site_fract_y
_atom_site_fract_z
_atom_site_U_iso_or_equiv
_atom_site_adp_type
_atom_site_occupancy
_atom_site_symmetry_multiplicity
_atom_site_calc_flag
_atom_site_refinement_flags
_atom_site_disorder_assembly
_atom_site_disorder_group
Ir Ir 0.810129(14) 0.976026(14) 0.763314(8) 0.01704(5) Uani 1 1 d . . .
N1 N 0.8412(3) 1.2105(3) 0.72403(17) 0.0193(9) Uani 1 1 d . . .
N2 N 0.9221(3) 1.0955(3) 0.67673(17) 0.0191(9) Uani 1 1 d . . .
N3 N 0.8684(3) 0.7686(3) 0.7362(2) 0.0191(8) Uani 1 1 d . . .
N4 N 0.7705(3) 0.7512(3) 0.81187(19) 0.0223(9) Uani 1 1 d . . .
N5 N 0.6351(3) 0.9432(3) 0.66878(18) 0.0251(10) Uani 1 1 d . . .
N6 N 0.6663(3) 0.9688(3) 0.72198(15) 0.0199(8) Uani 1 1 d . . .
N7 N 0.7079(3) 1.0247(3) 0.82689(15) 0.0193(8) Uani 1 1 d . A .
N8 N 0.9100(3) 1.0006(3) 0.83159(16) 0.0201(10) Uani 1 1 d . . .
N9 N 1.0143(3) 0.9898(3) 0.84040(18) 0.0230(9) Uani 1 1 d . . .
C1 C 0.9053(4) 0.9280(4) 0.7015(2) 0.0190(10) Uani 1 1 d . . .
C2 C 0.9518(3) 0.9938(3) 0.66320(19) 0.0174(10) Uani 1 1 d . . .
C3 C 1.0170(4) 0.9632(4) 0.6183(2) 0.0208(11) Uani 1 1 d . . .
H3 H 1.0497 1.0107 0.5931 0.025 Uiso 1 1 calc R . .
C4 C 1.0326(4) 0.8606(4) 0.6116(2) 0.0223(11) Uani 1 1 d . . .
C5 C 0.9871(4) 0.7895(4) 0.6493(2) 0.0221(11) Uani 1 1 d . . .
H5 H 0.9996 0.7192 0.6444 0.027 Uiso 1 1 calc R . .
C6 C 0.9237(4) 0.8248(4) 0.6937(2) 0.0211(11) Uani 1 1 d . . .
C7 C 0.8536(3) 1.1095(3) 0.7220(2) 0.0183(10) Uani 1 1 d . . .
C8 C 0.8994(4) 1.2572(4) 0.6803(2) 0.0229(11) Uani 1 1 d . . .
H8 H 0.9026 1.3278 0.6729 0.027 Uiso 1 1 calc R . .
C9 C 0.9495(4) 1.1860(4) 0.6511(2) 0.0243(11) Uani 1 1 d . . .
H9 H 0.9954 1.1952 0.6187 0.029 Uiso 1 1 calc R . .
C10 C 0.8100(4) 0.8221(3) 0.77596(18) 0.0184(9) Uani 1 1 d . . .
C11 C 0.8610(4) 0.6655(3) 0.7462(2) 0.0230(12) Uani 1 1 d . . .
H11 H 0.8926 0.6130 0.7240 0.028 Uiso 1 1 calc R . .
C12 C 0.8003(4) 0.6550(3) 0.7934(2) 0.0249(11) Uani 1 1 d . . .
H12 H 0.7810 0.5929 0.8113 0.030 Uiso 1 1 calc R . .
C13 C 1.1000(4) 0.8226(4) 0.5630(2) 0.0306(13) Uani 1 1 d . . .
C14 C 0.7617(4) 1.2618(3) 0.7610(3) 0.0240(10) Uani 1 1 d . . .
H14 H 0.7596 1.2274 0.7997 0.029 Uiso 1 1 calc R . .
C15 C 0.6523(4) 1.2531(4) 0.7327(3) 0.0342(13) Uani 1 1 d . . .
H15A H 0.6526 1.2888 0.6954 0.051 Uiso 1 1 calc R . .
H15B H 0.5987 1.2832 0.7583 0.051 Uiso 1 1 calc R . .
H15C H 0.6353 1.1816 0.7263 0.051 Uiso 1 1 calc R . .
C16 C 0.7911(4) 1.3727(3) 0.7701(2) 0.0285(12) Uani 1 1 d . . .
H16A H 0.8663 1.3777 0.7807 0.043 Uiso 1 1 calc R . .
H16B H 0.7473 1.4011 0.8013 0.043 Uiso 1 1 calc R . .
H16C H 0.7784 1.4103 0.7341 0.043 Uiso 1 1 calc R . .
C17 C 0.7011(4) 0.7719(4) 0.8617(2) 0.0261(11) Uani 1 1 d . . .
H17 H 0.7031 0.8464 0.8692 0.031 Uiso 1 1 calc R . .
C18 C 0.7394(6) 0.7199(6) 0.9156(3) 0.057(2) Uani 1 1 d . . .
H18A H 0.7420 0.6468 0.9090 0.086 Uiso 1 1 calc R . .
H18B H 0.6907 0.7345 0.9478 0.086 Uiso 1 1 calc R . .
H18C H 0.8107 0.7445 0.9255 0.086 Uiso 1 1 calc R . .
C19 C 0.5878(5) 0.7443(6) 0.8464(3) 0.056(2) Uani 1 1 d . . .
H19A H 0.5648 0.7839 0.8127 0.085 Uiso 1 1 calc R . .
H19B H 0.5412 0.7589 0.8795 0.085 Uiso 1 1 calc R . .
H19C H 0.5839 0.6721 0.8370 0.085 Uiso 1 1 calc R . .
C20 C 0.4695(5) 0.9344(6) 0.6146(3) 0.0446(17) Uani 1 1 d . . .
C21 C 0.5278(4) 0.9554(4) 0.6686(2) 0.0268(12) Uani 1 1 d . A .
C22 C 0.4907(4) 0.9893(4) 0.7209(2) 0.0249(11) Uani 1 1 d . . .
H22 H 0.4193 1.0031 0.7317 0.030 Uiso 1 1 calc R A .
C23 C 0.5823(4) 0.9988(3) 0.7549(2) 0.0230(12) Uani 1 1 d . A .
C24 C 0.6034(4) 1.0295(4) 0.8141(2) 0.0229(10) Uani 1 1 d . . .
C25 C 0.5330(4) 1.0639(4) 0.8568(2) 0.0345(13) Uani 1 1 d . A .
H25 H 0.4592 1.0704 0.8487 0.041 Uiso 1 1 calc R . .
C26 C 0.5730(5) 1.0881(5) 0.9108(3) 0.0387(15) Uani 1 1 d . . .
H26 H 0.5258 1.1107 0.9403 0.046 Uiso 1 1 calc R A .
C27 C 0.6789(5) 1.0802(4) 0.9227(2) 0.0311(12) Uani 1 1 d . A .
H27 H 0.7055 1.0975 0.9600 0.037 Uiso 1 1 calc R . .
C28 C 0.7470(4) 1.0466(4) 0.8797(2) 0.0239(12) Uani 1 1 d . . .
C29 C 0.8609(4) 1.0300(4) 0.8820(2) 0.0237(10) Uani 1 1 d . A .
C30 C 0.9378(4) 1.0373(4) 0.9251(2) 0.0272(11) Uani 1 1 d . . .
H30 H 0.9290 1.0567 0.9646 0.033 Uiso 1 1 calc R A .
C31 C 1.0293(4) 1.0099(4) 0.8972(2) 0.0257(12) Uani 1 1 d . A .
C32 C 1.1381(5) 1.0008(5) 0.9221(3) 0.0445(18) Uani 1 1 d . . .
F1 F 1.0462(3) 0.7640(3) 0.52600(14) 0.0473(9) Uani 1 1 d . . .
F2 F 1.1407(3) 0.8964(3) 0.53079(16) 0.0524(11) Uani 1 1 d . . .
F3 F 1.1823(3) 0.7664(2) 0.58171(14) 0.0452(8) Uani 1 1 d . . .
F4 F 0.5028(8) 0.9977(10) 0.5684(4) 0.062(3) Uani 0.662(15) 1 d PU A 1
F5 F 0.4805(11) 0.8430(10) 0.5941(6) 0.086(4) Uani 0.662(15) 1 d PU A 1
F6 F 0.3625(16) 0.959(3) 0.6202(13) 0.050(3) Uani 0.662(15) 1 d PU A 1
F4' F 0.5135(17) 0.941(2) 0.5709(9) 0.062(3) Uani 0.338(15) 1 d PU A 2
F5' F 0.436(2) 0.832(2) 0.6183(12) 0.086(4) Uani 0.338(15) 1 d PU A 2
F6' F 0.382(3) 0.970(6) 0.614(3) 0.050(3) Uani 0.338(15) 1 d PU A 2
F7 F 1.1512(3) 1.0529(3) 0.96941(17) 0.0636(13) Uani 1 1 d . A .
F8 F 1.2181(16) 1.021(2) 0.8837(10) 0.077(4) Uani 0.662(15) 1 d PU A 1
F9 F 1.1528(12) 0.9027(10) 0.9431(7) 0.079(5) Uani 0.662(15) 1 d PU A 1
F8' F 1.202(4) 1.049(5) 0.891(2) 0.077(4) Uani 0.338(15) 1 d PU A 2
F9' F 1.182(3) 0.918(2) 0.9199(14) 0.079(5) Uani 0.338(15) 1 d PU A 2
O1 O 0.7558(4) 0.8908(3) 0.5704(2) 0.0501(12) Uani 1 1 d . . .
H1 H 0.7256 0.9092 0.6012 0.075 Uiso 1 1 calc R . .
C33 C 0.7554(5) 0.7835(5) 0.5671(3) 0.0517(19) Uani 1 1 d . . .
H33A H 0.7769 0.7551 0.6046 0.078 Uiso 1 1 calc R . .
H33B H 0.8053 0.7615 0.5369 0.078 Uiso 1 1 calc R . .
H33C H 0.6837 0.7599 0.5574 0.078 Uiso 1 1 calc R . .
O2 O 0.8230(4) 1.0785(4) 0.5367(2) 0.0674(14) Uani 1 1 d . . .
H2 H 0.8104 1.0163 0.5392 0.101 Uiso 1 1 calc R . .
C34 C 0.7352(5) 1.1337(6) 0.5583(4) 0.062(2) Uani 1 1 d . . .
H34A H 0.7187 1.1109 0.5978 0.093 Uiso 1 1 calc R . .
H34B H 0.6734 1.1224 0.5332 0.093 Uiso 1 1 calc R . .
H34C H 0.7525 1.2059 0.5589 0.093 Uiso 1 1 calc R . .
O3 O 1.0153(4) 1.1658(6) 0.5166(3) 0.089(2) Uani 1 1 d . . .
H3A H 0.9517 1.1718 0.5061 0.134 Uiso 1 1 calc R . .
C35 C 1.0767(8) 1.1267(7) 0.4699(4) 0.086(3) Uani 1 1 d . . .
H35A H 1.1513 1.1463 0.4750 0.130 Uiso 1 1 calc R . .
H35B H 1.0501 1.1541 0.4331 0.130 Uiso 1 1 calc R . .
H35C H 1.0711 1.0528 0.4694 0.130 Uiso 1 1 calc R . .

loop_
_atom_site_aniso_label
_atom_site_aniso_U_11
_atom_site_aniso_U_22
_atom_site_aniso_U_33
_atom_site_aniso_U_23
_atom_site_aniso_U_13
_atom_site_aniso_U_12
Ir 0.02035(8) 0.01400(7) 0.01677(8) -0.00145(8) 0.00010(9) 0.00003(9)
N1 0.023(2) 0.0143(19) 0.021(2) -0.0006(16) -0.0011(15) -0.0001(15)
N2 0.023(2) 0.014(2) 0.020(2) -0.0006(17) -0.0008(18) 0.0020(17)
N3 0.0231(19) 0.0112(18) 0.023(2) -0.001(2) 0.003(2) 0.0012(15)
N4 0.028(2) 0.016(2) 0.022(2) 0.0000(18) 0.0031(17) -0.0039(17)
N5 0.026(2) 0.027(2) 0.022(2) -0.0040(19) 0.0013(18) -0.0021(18)
N6 0.022(2) 0.0185(18) 0.019(2) 0.0002(17) 0.0013(14) 0.0019(17)
N7 0.025(2) 0.0163(17) 0.0167(19) 0.0003(19) 0.0059(15) -0.003(2)
N8 0.029(2) 0.016(3) 0.015(2) 0.0000(15) -0.0017(16) 0.0004(16)
N9 0.029(2) 0.011(2) 0.029(2) -0.0003(18) -0.0076(18) -0.0016(17)
C1 0.020(2) 0.021(2) 0.016(2) 0.000(2) -0.0015(19) 0.001(2)
C2 0.021(2) 0.014(3) 0.018(2) -0.0020(18) -0.0041(18) -0.0024(18)
C3 0.025(2) 0.015(3) 0.022(3) 0.002(2) 0.002(2) 0.006(2)
C4 0.026(3) 0.020(3) 0.021(3) -0.001(2) 0.002(2) 0.005(2)
C5 0.027(3) 0.017(3) 0.023(3) -0.003(2) -0.004(2) 0.003(2)
C6 0.027(3) 0.016(2) 0.020(3) 0.002(2) -0.008(2) -0.006(2)
C7 0.019(2) 0.012(2) 0.024(3) 0.0012(19) -0.0054(18) -0.0017(18)
C8 0.029(3) 0.012(2) 0.028(3) 0.002(2) -0.001(2) 0.002(2)
C9 0.027(3) 0.018(2) 0.028(3) 0.005(2) 0.000(2) -0.003(2)
C10 0.0150(19) 0.022(2) 0.018(2) -0.0021(17) -0.003(2) -0.006(2)
C11 0.029(2) 0.011(2) 0.029(3) -0.007(2) -0.001(2) 0.0031(19)
C12 0.028(3) 0.015(2) 0.032(3) 0.001(2) 0.004(3) -0.002(2)
C13 0.040(3) 0.026(3) 0.026(3) 0.005(2) 0.006(2) 0.005(3)
C14 0.029(2) 0.013(2) 0.030(3) 0.000(3) 0.001(3) 0.0039(19)
C15 0.026(2) 0.028(3) 0.049(4) -0.005(3) -0.005(3) 0.002(2)
C16 0.026(3) 0.019(2) 0.041(3) -0.009(2) -0.008(3) 0.0024(19)
C17 0.029(3) 0.023(3) 0.026(3) 0.003(2) 0.013(2) 0.000(2)
C18 0.071(5) 0.076(6) 0.026(4) 0.008(4) 0.012(3) 0.018(4)
C19 0.036(4) 0.067(5) 0.067(5) -0.017(4) 0.015(3) -0.006(3)
C20 0.029(3) 0.069(5) 0.036(4) -0.008(3) -0.003(3) 0.000(3)
C21 0.023(2) 0.032(3) 0.025(3) -0.001(2) -0.002(2) -0.007(2)
C22 0.026(2) 0.021(3) 0.028(3) 0.005(2) 0.0015(19) -0.002(2)
C23 0.027(2) 0.017(3) 0.025(3) 0.0002(18) 0.003(2) -0.0047(17)
C24 0.026(2) 0.017(2) 0.025(3) -0.001(2) 0.0069(19) -0.006(2)
C25 0.028(3) 0.037(3) 0.038(3) -0.006(3) 0.005(2) -0.003(2)
C26 0.039(3) 0.042(4) 0.034(3) -0.008(3) 0.015(3) -0.004(3)
C27 0.041(3) 0.029(3) 0.022(3) -0.008(2) 0.005(3) -0.007(3)
C28 0.033(3) 0.016(3) 0.023(3) 0.000(2) 0.002(2) -0.004(2)
C29 0.035(3) 0.018(2) 0.018(2) -0.002(2) -0.003(2) -0.003(3)
C30 0.041(3) 0.023(3) 0.018(2) 0.003(2) -0.005(2) -0.006(3)
C31 0.036(3) 0.009(2) 0.032(3) -0.003(2) -0.010(2) 0.002(2)
C32 0.047(4) 0.048(5) 0.038(4) -0.004(3) -0.020(3) 0.002(3)
F1 0.063(2) 0.049(2) 0.031(2) -0.0166(17) 0.0099(18) -0.0013(19)
F2 0.074(3) 0.0299(19) 0.053(2) 0.0086(17) 0.042(2) 0.0081(18)
F3 0.0415(19) 0.050(2) 0.044(2) 0.0003(16) 0.0103(19) 0.0223(19)
F4 0.051(3) 0.111(9) 0.024(2) 0.024(6) -0.009(2) -0.027(6)
F5 0.097(10) 0.070(5) 0.091(10) -0.051(8) -0.057(6) 0.024(7)
F6 0.014(7) 0.100(9) 0.037(7) 0.003(6) -0.001(5) -0.006(7)
F4' 0.051(3) 0.111(9) 0.024(2) 0.024(6) -0.009(2) -0.027(6)
F5' 0.097(10) 0.070(5) 0.091(10) -0.051(8) -0.057(6) 0.024(7)
F6' 0.014(7) 0.100(9) 0.037(7) 0.003(6) -0.001(5) -0.006(7)
F7 0.051(2) 0.090(3) 0.050(2) -0.027(2) -0.0231(18) -0.002(2)
F8 0.025(6) 0.158(17) 0.048(6) -0.009(8) 0.001(4) 0.025(6)
F9 0.075(9) 0.036(5) 0.126(13) 0.018(6) -0.064(8) 0.002(5)
F8' 0.025(6) 0.158(17) 0.048(6) -0.009(8) 0.001(4) 0.025(6)
F9' 0.075(9) 0.036(5) 0.126(13) 0.018(6) -0.064(8) 0.002(5)
O1 0.063(3) 0.044(3) 0.044(3) -0.009(2) 0.018(2) 0.002(2)
C33 0.063(4) 0.051(5) 0.041(4) -0.008(4) -0.011(3) 0.002(3)
O2 0.075(4) 0.054(3) 0.073(3) -0.004(3) 0.022(3) -0.016(3)
C34 0.054(5) 0.058(5) 0.074(6) 0.006(5) 0.000(4) 0.004(4)
O3 0.071(4) 0.112(5) 0.084(5) -0.033(4) 0.021(3) -0.018(4)
C35 0.098(7) 0.102(8) 0.058(6) -0.001(5) 0.004(5) -0.008(6)

loop_
_atom_type_symbol
_atom_type_description
_atom_type_scat_dispersion_real
_atom_type_scat_dispersion_imag
_atom_type_scat_source
C C 0.0033 0.0016 'International Tables Vol C Tables 4.2.6.8 and 6.1.1.4'
H H 0.0000 0.0000 'International Tables Vol C Tables 4.2.6.8 and 6.1.1.4'
N N 0.0061 0.0033 'International Tables Vol C Tables 4.2.6.8 and 6.1.1.4'
F F 0.0171 0.0103 'International Tables Vol C Tables 4.2.6.8 and 6.1.1.4'
Ir Ir -1.4442 7.9887 'International Tables Vol C Tables 4.2.6.8 and 6.1.1.4'
O O 0.0106 0.0060 'International Tables Vol C Tables 4.2.6.8 and 6.1.1.4'

loop_
_geom_angle_atom_site_label_1
_geom_angle_atom_site_label_2
_geom_angle_atom_site_label_3
_geom_angle
C1 Ir N8 103.54(18)
C1 Ir N6 100.78(17)
N8 Ir N6 155.64(15)
C1 Ir N7 178.72(18)
N8 Ir N7 77.66(14)
N6 Ir N7 78.01(14)
C1 Ir C10 77.47(19)
N8 Ir C10 92.82(16)
N6 Ir C10 91.08(17)
N7 Ir C10 102.08(17)
C1 Ir C7 77.46(19)
N8 Ir C7 93.15(16)
N6 Ir C7 93.43(16)
N7 Ir C7 102.98(18)
C10 Ir C7 154.93(18)
C7 N1 C8 110.9(4)
C7 N1 C14 123.6(4)
C8 N1 C14 124.7(4)
C7 N2 C9 111.6(4)
C7 N2 C2 117.3(4)
C9 N2 C2 131.1(4)
C10 N3 C11 111.2(4)
C10 N3 C6 117.1(4)
C11 N3 C6 131.8(4)
C10 N4 C12 110.5(4)
C10 N4 C17 124.8(4)
C12 N4 C17 124.7(4)
N6 N5 C21 105.4(4)
N5 N6 C23 111.0(4)
N5 N6 Ir 134.5(3)
C23 N6 Ir 114.4(3)
C28 N7 C24 123.0(4)
C28 N7 Ir 118.9(3)
C24 N7 Ir 118.0(3)
N9 N8 C29 110.2(4)
N9 N8 Ir 134.9(3)
C29 N8 Ir 114.8(3)
N8 N9 C31 105.3(4)
C2 C1 C6 117.8(4)
C2 C1 Ir 121.4(4)
C6 C1 Ir 120.7(4)
C1 C2 C3 123.3(4)
C1 C2 N2 110.2(4)
C3 C2 N2 126.5(4)
C2 C3 C4 117.2(5)
C3 C4 C5 122.2(5)
C3 C4 C13 119.8(5)
C5 C4 C13 118.1(4)
C6 C5 C4 117.9(4)
C5 C6 C1 121.6(5)
C5 C6 N3 128.4(4)
C1 C6 N3 110.1(4)
N1 C7 N2 103.5(4)
N1 C7 Ir 142.8(4)
N2 C7 Ir 113.6(3)
C9 C8 N1 107.7(4)
C8 C9 N2 106.4(5)
N4 C10 N3 104.4(4)
N4 C10 Ir 141.0(3)
N3 C10 Ir 114.6(3)
C12 C11 N3 106.0(4)
C11 C12 N4 107.8(4)
F2 C13 F1 105.4(5)
F2 C13 F3 106.8(5)
F1 C13 F3 105.8(4)
F2 C13 C4 113.0(5)
F1 C13 C4 112.7(5)
F3 C13 C4 112.6(4)
N1 C14 C15 109.3(4)
N1 C14 C16 110.9(4)
C15 C14 C16 110.4(4)
N4 C17 C18 111.7(5)
N4 C17 C19 109.4(5)
C18 C17 C19 112.7(5)
F4' C20 F6' 113(3)
F4' C20 F5 72.8(13)
F6' C20 F5 117(4)
F4' C20 F6 122.0(17)
F6' C20 F6 11(4)
F5 C20 F6 110.7(17)
F4' C20 F4 32.6(13)
F6' C20 F4 91(3)
F5 C20 F4 104.2(8)
F6 C20 F4 102.6(14)
F4' C20 F5' 105.6(15)
F6' C20 F5' 96(4)
F5 C20 F5' 34.0(10)
F6 C20 F5' 85.9(18)
F4 C20 F5' 134.1(12)
F4' C20 C21 118.9(12)
F6' C20 C21 114(3)
F5 C20 C21 115.3(8)
F6 C20 C21 111.1(14)
F4 C20 C21 112.0(6)
F5' C20 C21 106.1(12)
N5 C21 C22 112.0(4)
N5 C21 C20 118.5(5)
C22 C21 C20 129.6(5)
C21 C22 C23 104.0(4)
N6 C23 C22 107.5(4)
N6 C23 C24 117.7(4)
C22 C23 C24 134.7(4)
N7 C24 C25 118.6(4)
N7 C24 C23 111.8(4)
C25 C24 C23 129.6(5)
C26 C25 C24 118.6(5)
C27 C26 C25 121.3(5)
C26 C27 C28 119.1(5)
N7 C28 C27 119.4(5)
N7 C28 C29 111.2(5)
C27 C28 C29 129.4(5)
N8 C29 C30 108.1(4)
N8 C29 C28 117.2(4)
C30 C29 C28 134.7(5)
C31 C30 C29 103.4(4)
N9 C31 C30 113.1(4)
N9 C31 C32 119.1(5)
C30 C31 C32 127.8(5)
F9' C32 F8' 98(2)
F9' C32 F7 116.9(17)
F8' C32 F7 98(2)
F9' C32 F8 79.6(17)
F8' C32 F8 19(3)
F7 C32 F8 110.1(13)
F9' C32 F9 29.0(17)
F8' C32 F9 126(2)
F7 C32 F9 100.8(8)
F8 C32 F9 108.0(13)
F9' C32 C31 117.8(16)
F8' C32 C31 109(2)
F7 C32 C31 113.4(5)
F8 C32 C31 114.3(11)
F9 C32 C31 109.3(7)

loop_
_geom_bond_atom_site_label_1
_geom_bond_atom_site_label_2
_geom_bond_distance
Ir C1 1.965(5)
Ir N8 2.038(4)
Ir N6 2.046(3)
Ir N7 2.052(4)
Ir C10 2.056(4)
Ir C7 2.078(5)
N1 C7 1.346(5)
N1 C8 1.389(6)
N1 C14 1.478(6)
N2 C7 1.365(6)
N2 C9 1.378(6)
N2 C2 1.431(6)
N3 C10 1.371(6)
N3 C11 1.387(5)
N3 C6 1.412(6)
N4 C10 1.345(6)
N4 C12 1.394(6)
N4 C17 1.468(6)
N5 N6 1.330(5)
N5 C21 1.359(6)
N6 C23 1.360(6)
N7 C28 1.343(6)
N7 C24 1.348(6)
N8 N9 1.335(5)
N8 C29 1.371(6)
N9 C31 1.347(6)
C1 C2 1.370(6)
C1 C6 1.397(6)
C2 C3 1.379(6)
C3 C4 1.380(7)
C4 C5 1.401(7)
C4 C13 1.491(7)
C5 C6 1.377(7)
C8 C9 1.319(7)
C11 C12 1.335(7)
C13 F2 1.328(6)
C13 F1 1.336(6)
C13 F3 1.345(6)
C14 C15 1.527(7)
C14 C16 1.527(6)
C17 C18 1.498(8)
C17 C19 1.513(8)
C20 F4' 1.15(2)
C20 F6' 1.20(6)
C20 F5 1.306(14)
C20 F6 1.39(2)
C20 F4 1.417(13)
C20 F5' 1.43(3)
C20 C21 1.469(8)
C21 C22 1.368(7)
C22 C23 1.398(6)
C23 C24 1.446(6)
C24 C25 1.398(7)
C25 C26 1.379(8)
C26 C27 1.363(8)
C27 C28 1.382(7)
C28 C29 1.450(6)
C29 C30 1.389(7)
C30 C31 1.367(7)
C31 C32 1.489(7)
C32 F9' 1.23(3)
C32 F8' 1.25(6)
C32 F7 1.298(7)
C32 F8 1.37(2)
C32 F9 1.398(14)
O1 C33 1.421(8)
O2 C34 1.414(8)
O3 C35 1.421(9)

loop_
_geom_hbond_atom_site_label_D
_geom_hbond_atom_site_label_H
_geom_hbond_atom_site_label_A
_geom_hbond_distance_DH
_geom_hbond_distance_HA
_geom_hbond_distance_DA
_geom_hbond_angle_DHA
O1 H1 N5 0.84 1.98 2.812(6) 171.4
O2 H2 O1 0.84 1.94 2.736(6) 158.9
O3 H3A O2 0.84 2.15 2.719(8) 124.5
